data_2226852
loop_
_publ_author_name
'Adrian, Rafael A.'
'Gonzalez, David M.'
'Tiekink, Edward R. T.'
'Walmsley, Judith A.'

_publ_section_title
;
 Tetrakis(4-cyanopyridine)palladium(II) bis(trifluoromethanesulfonate)
;
_journal_coeditor_code EZ2223
_journal_issue 8
_journal_name_full 'Acta Crystallographica Section E'
_journal_page_first m957
_journal_page_last m958
_journal_paper_doi 10.1107/S1600536810027704
_journal_volume 66
_journal_year 2010
_chemical_formula_iupac '[Pd (C6 H4 N2)4] (C F3 O3 S)2'
_chemical_formula_moiety 'C24 H16 N8 Pd 2+, 2(C F3 O3 S -)'
_chemical_formula_sum 'C26 H16 F6 N8 O6 Pd S2'
_chemical_formula_weight 820.99
_chemical_name_systematic
;
Tetrakis(4-cyanopyridine)palladium(II) bis(trifluoromethanesulfonate)
;
_space_group_IT_number 14
_symmetry_cell_setting monoclinic
_symmetry_space_group_name_Hall '-P 2ybc'
_symmetry_space_group_name_H-M 'P 1 21/c 1'
_atom_sites_solution_hydrogens geom
_atom_sites_solution_primary direct
_atom_sites_solution_secondary difmap
_audit_creation_method SHELXL-97
_cell_angle_alpha 90
_cell_angle_beta 114.55(3)
_cell_angle_gamma 90
_cell_formula_units_Z 4
_cell_length_a 18.550(4)
_cell_length_b 9.2993(19)
_cell_length_c 20.688(4)
_cell_measurement_reflns_used 4545
_cell_measurement_temperature 153(2)
_cell_measurement_theta_max 26.7
_cell_measurement_theta_min 2.4
_cell_volume 3246.1(14)
_computing_cell_refinement 'CrystalClear (Molecular Structure Corporation & Rigaku, 2005)'
_computing_data_collection 'CrystalClear (Molecular Structure Corporation & Rigaku, 2005)'
_computing_data_reduction 'CrystalClear (Molecular Structure Corporation & Rigaku, 2005)'
_computing_molecular_graphics 'ORTEP-3 (Farrugia, 1997) and DIAMOND (Brandenburg, 2006)'
_computing_publication_material 'publCIF (Westrip, 2010)'
_computing_structure_refinement 'SHELXL97 (Sheldrick, 2008)'
_computing_structure_solution 'SHELXS97 (Sheldrick, 2008)'
_diffrn_ambient_temperature 153(2)
_diffrn_measured_fraction_theta_full 0.960
_diffrn_measured_fraction_theta_max 0.960
_diffrn_measurement_device_type 'Rigaku AFC12\K/SATURN724'
_diffrn_measurement_method \w
_diffrn_radiation_monochromator graphite
_diffrn_radiation_source 'fine-focus sealed tube'
_diffrn_radiation_type MoK\a
_diffrn_radiation_wavelength 0.71073
_diffrn_reflns_av_R_equivalents 0.035
_diffrn_reflns_av_sigmaI/netI 0.040
_diffrn_reflns_limit_h_max 20
_diffrn_reflns_limit_h_min -22
_diffrn_reflns_limit_k_max 11
_diffrn_reflns_limit_k_min -9
_diffrn_reflns_limit_l_max 22
_diffrn_reflns_limit_l_min -24
_diffrn_reflns_number 12799
_diffrn_reflns_theta_full 25.0
_diffrn_reflns_theta_max 25.0
_diffrn_reflns_theta_min 2.4
_diffrn_standards_decay_% '< 1'
_diffrn_standards_interval_count 0
_diffrn_standards_number 0
_exptl_absorpt_coefficient_mu 0.788
_exptl_absorpt_correction_T_max 1.000
_exptl_absorpt_correction_T_min 0.829
_exptl_absorpt_correction_type multi-scan
_exptl_absorpt_process_details '(ABSCOR; Higashi, 1995)'
_exptl_crystal_colour pale-yellow
_exptl_crystal_density_diffrn 1.680
_exptl_crystal_density_method 'not measured'
_exptl_crystal_description block
_exptl_crystal_F_000 1632
_exptl_crystal_size_max 0.20
_exptl_crystal_size_mid 0.20
_exptl_crystal_size_min 0.20
_refine_diff_density_max 1.05
_refine_diff_density_min -0.74
_refine_ls_extinction_method none
_refine_ls_goodness_of_fit_ref 1.14
_refine_ls_hydrogen_treatment constr
_refine_ls_matrix_type full
_refine_ls_number_parameters 442
_refine_ls_number_reflns 5478
_refine_ls_number_restraints 0
_refine_ls_restrained_S_all 1.14
_refine_ls_R_factor_all 0.053
_refine_ls_R_factor_gt 0.048
_refine_ls_shift/su_max 0.001
_refine_ls_shift/su_mean 0.000
_refine_ls_structure_factor_coef Fsqd
_refine_ls_weighting_details 'calc w=1/[\s^2^(Fo^2^)+(0.0534P)^2^+6.3187P] where P=(Fo^2^+2Fc^2^)/3'
_refine_ls_weighting_scheme calc
_refine_ls_wR_factor_gt 0.124
_refine_ls_wR_factor_ref 0.128
_reflns_number_gt 5000
_reflns_number_total 5478
_reflns_threshold_expression I>2\s(I)
_cod_data_source_file ez2223.cif
_cod_data_source_block I
_cod_original_sg_symbol_H-M 'P 21/c'
_cod_database_code 2226852
_cod_database_fobs_code 2226852

loop_
_symmetry_equiv_pos_as_xyz
'x, y, z'
'-x, y+1/2, -z+1/2'
'-x, -y, -z'
'x, -y-1/2, z-1/2'

loop_
_atom_site_type_symbol
_atom_site_label
_atom_site_fract_x
_atom_site_fract_y
_atom_site_fract_z
_atom_site_U_iso_or_equiv
_atom_site_adp_type
_atom_site_calc_flag
_atom_site_refinement_flags
_atom_site_occupancy
_atom_site_disorder_assembly
_atom_site_disorder_group
Pd Pd 0.254695(18) 0.02757(4) 0.766848(17) 0.02851(14) Uani d . 1 . .
S S1 0.39867(7) 0.39076(14) 0.77597(7) 0.0421(3) Uani d . 1 . .
S S2 0.11861(7) 0.66442(14) 0.77812(7) 0.0384(3) Uani d . 1 . .
F F1 0.3763(3) 0.3677(5) 0.6440(2) 0.0951(14) Uani d . 1 . .
F F2 0.4595(3) 0.5294(4) 0.7007(3) 0.0944(14) Uani d . 1 . .
F F3 0.4938(3) 0.3095(5) 0.7191(2) 0.0874(13) Uani d . 1 . .
F F4 -0.03138(19) 0.7372(4) 0.7237(2) 0.0733(10) Uani d . 1 . .
F F5 -0.0103(2) 0.5195(4) 0.7061(3) 0.0954(15) Uani d . 1 . .
F F6 0.0144(2) 0.6830(5) 0.64715(19) 0.0856(12) Uani d . 1 . .
O O1 0.3355(2) 0.4938(4) 0.7542(2) 0.0559(10) Uani d . 1 . .
O O2 0.3714(2) 0.2450(4) 0.7711(2) 0.0571(10) Uani d . 1 . .
O O3 0.4674(2) 0.4248(5) 0.8390(2) 0.0701(13) Uani d . 1 . .
O O4 0.1119(2) 0.6364(5) 0.8435(2) 0.0661(12) Uani d . 1 . .
O O5 0.1394(2) 0.8100(4) 0.7697(2) 0.0499(9) Uani d . 1 . .
O O6 0.1616(2) 0.5589(4) 0.7574(2) 0.0545(10) Uani d . 1 . .
N N1 0.3470(2) -0.0809(4) 0.84066(18) 0.0300(8) Uani d . 1 . .
N N2 0.5954(3) -0.3914(7) 1.0098(3) 0.0771(17) Uani d . 1 . .
N N3 0.2329(2) 0.1341(4) 0.84253(19) 0.0306(8) Uani d . 1 . .
N N4 0.1540(3) 0.4235(6) 1.0271(3) 0.0672(14) Uani d . 1 . .
N N5 0.1614(2) 0.1304(4) 0.69095(19) 0.0316(8) Uani d . 1 . .
N N6 -0.0892(3) 0.4022(6) 0.4987(3) 0.0653(14) Uani d . 1 . .
N N7 0.2771(2) -0.0774(4) 0.69126(19) 0.0318(8) Uani d . 1 . .
N N8 0.3503(3) -0.3732(6) 0.5062(2) 0.0570(12) Uani d . 1 . .
C C1 0.3401(3) -0.2230(5) 0.8488(2) 0.0354(10) Uani d . 1 . .
H H1 0.2905 -0.2682 0.8230 0.042 Uiso calc R 1 . .
C C2 0.4029(3) -0.3051(5) 0.8936(2) 0.0392(11) Uani d . 1 . .
H H2 0.3966 -0.4052 0.8988 0.047 Uiso calc R 1 . .
C C3 0.4752(3) -0.2391(6) 0.9307(2) 0.0380(11) Uani d . 1 . .
C C4 0.4820(3) -0.0920(6) 0.9233(2) 0.0405(11) Uani d . 1 . .
H H4 0.5310 -0.0444 0.9490 0.049 Uiso calc R 1 . .
C C5 0.4169(3) -0.0165(5) 0.8782(2) 0.0349(10) Uani d . 1 . .
H H5 0.4215 0.0843 0.8735 0.042 Uiso calc R 1 . .
C C6 0.5424(3) -0.3230(6) 0.9757(3) 0.0501(13) Uani d . 1 . .
C C7 0.2062(3) 0.0623(6) 0.8847(2) 0.0399(11) Uani d . 1 . .
H H7 0.2007 -0.0392 0.8804 0.048 Uiso calc R 1 . .
C C8 0.1865(3) 0.1317(6) 0.9340(3) 0.0437(12) Uani d . 1 . .
H H8 0.1679 0.0793 0.9634 0.052 Uiso calc R 1 . .
C C9 0.1945(3) 0.2796(5) 0.9396(2) 0.0360(11) Uani d . 1 . .
C C10 0.2225(3) 0.3537(5) 0.8974(2) 0.0374(11) Uani d . 1 . .
H H10 0.2288 0.4552 0.9011 0.045 Uiso calc R 1 . .
C C11 0.2414(3) 0.2758(5) 0.8491(2) 0.0364(11) Uani d . 1 . .
H H11 0.2610 0.3258 0.8197 0.044 Uiso calc R 1 . .
C C12 0.1719(3) 0.3602(6) 0.9892(3) 0.0493(13) Uani d . 1 . .
C C13 0.0912(3) 0.0632(6) 0.6598(3) 0.0390(11) Uani d . 1 . .
H H13 0.0869 -0.0332 0.6731 0.047 Uiso calc R 1 . .
C C14 0.0258(3) 0.1282(6) 0.6098(3) 0.0419(12) Uani d . 1 . .
H H14 -0.0230 0.0779 0.5882 0.050 Uiso calc R 1 . .
C C15 0.0324(3) 0.2699(6) 0.5912(2) 0.0424(12) Uani d . 1 . .
C C16 0.1042(3) 0.3394(6) 0.6227(3) 0.0460(12) Uani d . 1 . .
H H16 0.1096 0.4360 0.6105 0.055 Uiso calc R 1 . .
C C17 0.1682(3) 0.2669(5) 0.6723(2) 0.0406(11) Uani d . 1 . .
H H17 0.2179 0.3142 0.6938 0.049 Uiso calc R 1 . .
C C18 -0.0355(3) 0.3426(6) 0.5394(3) 0.0514(14) Uani d . 1 . .
C C19 0.2442(3) -0.2063(5) 0.6675(2) 0.0383(11) Uani d . 1 . .
H H19 0.2079 -0.2450 0.6845 0.046 Uiso calc R 1 . .
C C20 0.2615(3) -0.2836(6) 0.6192(3) 0.0425(12) Uani d . 1 . .
H H20 0.2377 -0.3746 0.6028 0.051 Uiso calc R 1 . .
C C21 0.3145(3) -0.2260(5) 0.5948(2) 0.0370(11) Uani d . 1 . .
C C22 0.3479(3) -0.0935(6) 0.6189(3) 0.0453(12) Uani d . 1 . .
H H22 0.3839 -0.0519 0.6024 0.054 Uiso calc R 1 . .
C C23 0.3278(3) -0.0227(6) 0.6675(3) 0.0426(12) Uani d . 1 . .
H H23 0.3509 0.0684 0.6847 0.051 Uiso calc R 1 . .
C C24 0.3344(3) -0.3078(6) 0.5450(3) 0.0462(13) Uani d . 1 . .
C C25 0.4345(4) 0.4002(7) 0.7071(4) 0.0596(16) Uani d . 1 . .
C C26 0.0176(3) 0.6496(6) 0.7111(3) 0.0548(14) Uani d . 1 . .

loop_
_atom_site_aniso_label
_atom_site_aniso_U_11
_atom_site_aniso_U_22
_atom_site_aniso_U_33
_atom_site_aniso_U_12
_atom_site_aniso_U_13
_atom_site_aniso_U_23
Pd 0.0277(2) 0.0264(2) 0.0324(2) 0.00416(13) 0.01340(16) 0.00318(13)
S1 0.0410(7) 0.0374(7) 0.0541(7) -0.0029(6) 0.0259(6) -0.0035(6)
S2 0.0339(6) 0.0349(7) 0.0495(7) 0.0020(5) 0.0202(5) 0.0073(5)
F1 0.120(4) 0.117(4) 0.054(2) -0.012(3) 0.042(2) -0.002(2)
F2 0.125(4) 0.060(3) 0.141(4) -0.020(2) 0.098(3) 0.008(2)
F3 0.105(3) 0.089(3) 0.106(3) 0.034(3) 0.081(3) 0.019(2)
F4 0.0419(18) 0.072(3) 0.097(3) 0.0145(18) 0.0206(18) -0.004(2)
F5 0.059(2) 0.055(2) 0.155(4) -0.0209(19) 0.027(3) -0.007(2)
F6 0.069(2) 0.119(4) 0.053(2) -0.011(2) 0.0098(18) -0.002(2)
O1 0.051(2) 0.045(2) 0.075(3) 0.0109(18) 0.029(2) -0.0001(19)
O2 0.072(3) 0.038(2) 0.078(3) -0.0120(19) 0.048(2) 0.0012(19)
O3 0.045(2) 0.097(4) 0.063(3) -0.002(2) 0.017(2) -0.026(3)
O4 0.060(2) 0.092(3) 0.060(2) 0.019(2) 0.038(2) 0.026(2)
O5 0.041(2) 0.038(2) 0.066(2) -0.0062(16) 0.0177(18) 0.0011(17)
O6 0.048(2) 0.048(2) 0.074(3) 0.0121(18) 0.032(2) 0.002(2)
N1 0.0284(19) 0.031(2) 0.0310(19) 0.0028(16) 0.0124(16) -0.0009(16)
N2 0.047(3) 0.080(4) 0.086(4) 0.017(3) 0.009(3) 0.031(3)
N3 0.0274(18) 0.029(2) 0.0354(19) 0.0015(16) 0.0130(16) 0.0055(16)
N4 0.080(4) 0.079(4) 0.057(3) 0.001(3) 0.042(3) -0.014(3)
N5 0.032(2) 0.029(2) 0.0340(19) 0.0043(16) 0.0146(16) 0.0028(16)
N6 0.058(3) 0.064(3) 0.058(3) 0.018(3) 0.007(3) 0.010(3)
N7 0.0269(19) 0.033(2) 0.0353(19) 0.0051(16) 0.0123(16) 0.0062(17)
N8 0.063(3) 0.065(3) 0.049(3) 0.010(3) 0.030(2) -0.005(2)
C1 0.032(2) 0.031(3) 0.041(2) -0.001(2) 0.013(2) -0.002(2)
C2 0.043(3) 0.031(3) 0.039(3) 0.007(2) 0.013(2) 0.002(2)
C3 0.035(3) 0.045(3) 0.032(2) 0.011(2) 0.012(2) 0.005(2)
C4 0.030(2) 0.051(3) 0.038(3) -0.003(2) 0.011(2) 0.000(2)
C5 0.039(3) 0.032(3) 0.036(2) -0.001(2) 0.018(2) 0.002(2)
C6 0.037(3) 0.055(4) 0.051(3) 0.008(3) 0.011(2) 0.009(3)
C7 0.043(3) 0.038(3) 0.040(3) -0.001(2) 0.019(2) 0.004(2)
C8 0.049(3) 0.048(3) 0.040(3) -0.005(2) 0.025(2) 0.000(2)
C9 0.032(2) 0.046(3) 0.029(2) 0.004(2) 0.0117(19) 0.000(2)
C10 0.040(3) 0.033(3) 0.038(2) 0.006(2) 0.016(2) -0.001(2)
C11 0.041(3) 0.032(3) 0.041(3) 0.001(2) 0.021(2) 0.006(2)
C12 0.052(3) 0.057(4) 0.043(3) 0.001(3) 0.024(3) -0.003(3)
C13 0.039(3) 0.038(3) 0.043(3) 0.005(2) 0.019(2) 0.008(2)
C14 0.035(3) 0.048(3) 0.043(3) 0.003(2) 0.016(2) 0.005(2)
C15 0.044(3) 0.047(3) 0.036(2) 0.017(2) 0.017(2) 0.003(2)
C16 0.053(3) 0.031(3) 0.044(3) 0.005(2) 0.009(2) 0.006(2)
C17 0.042(3) 0.034(3) 0.039(3) 0.003(2) 0.009(2) 0.001(2)
C18 0.051(3) 0.049(3) 0.046(3) 0.015(3) 0.011(3) 0.002(3)
C19 0.043(3) 0.038(3) 0.042(3) -0.007(2) 0.026(2) -0.007(2)
C20 0.048(3) 0.036(3) 0.046(3) -0.009(2) 0.022(2) -0.007(2)
C21 0.036(2) 0.040(3) 0.034(2) 0.010(2) 0.014(2) 0.003(2)
C22 0.048(3) 0.044(3) 0.055(3) -0.005(2) 0.032(3) -0.002(2)
C23 0.046(3) 0.036(3) 0.055(3) -0.007(2) 0.030(3) -0.005(2)
C24 0.049(3) 0.052(3) 0.041(3) 0.008(3) 0.022(2) 0.001(2)
C25 0.076(4) 0.044(4) 0.077(4) -0.003(3) 0.050(4) 0.002(3)
C26 0.047(3) 0.044(3) 0.073(4) -0.007(3) 0.024(3) -0.002(3)

loop_
_atom_type_symbol
_atom_type_description
_atom_type_scat_dispersion_real
_atom_type_scat_dispersion_imag
_atom_type_scat_source
C C 0.0033 0.0016 'International Tables Vol C Tables 4.2.6.8 and 6.1.1.4'
H H 0.0000 0.0000 'International Tables Vol C Tables 4.2.6.8 and 6.1.1.4'
N N 0.0061 0.0033 'International Tables Vol C Tables 4.2.6.8 and 6.1.1.4'
O O 0.0106 0.0060 'International Tables Vol C Tables 4.2.6.8 and 6.1.1.4'
F F 0.0171 0.0103 'International Tables Vol C Tables 4.2.6.8 and 6.1.1.4'
S S 0.1246 0.1234 'International Tables Vol C Tables 4.2.6.8 and 6.1.1.4'
Pd Pd -0.9988 1.0072 'International Tables Vol C Tables 4.2.6.8 and 6.1.1.4'

loop_
_geom_angle_atom_site_label_1
_geom_angle_atom_site_label_2
_geom_angle_atom_site_label_3
_geom_angle_site_symmetry_1
_geom_angle_site_symmetry_3
_geom_angle
_geom_angle_publ_flag
N1 Pd N7 . . 87.80(14) ?
N1 Pd N5 . . 178.15(15) ?
N7 Pd N5 . . 90.70(14) ?
N1 Pd N3 . . 92.21(14) ?
N7 Pd N3 . . 179.53(15) ?
N5 Pd N3 . . 89.29(14) ?
O3 S1 O1 . . 116.1(3) ?
O3 S1 O2 . . 115.4(3) ?
O1 S1 O2 . . 113.0(2) ?
O3 S1 C25 . . 103.2(3) ?
O1 S1 C25 . . 103.9(3) ?
O2 S1 C25 . . 102.9(3) ?
O4 S2 O5 . . 114.7(3) ?
O4 S2 O6 . . 115.7(3) ?
O5 S2 O6 . . 113.4(2) ?
O4 S2 C26 . . 103.9(3) ?
O5 S2 C26 . . 102.8(2) ?
O6 S2 C26 . . 104.2(3) ?
C5 N1 C1 . . 119.0(4) ?
C5 N1 Pd . . 121.6(3) ?
C1 N1 Pd . . 119.3(3) ?
C11 N3 C7 . . 119.1(4) ?
C11 N3 Pd . . 120.7(3) ?
C7 N3 Pd . . 120.2(3) ?
C13 N5 C17 . . 119.2(4) ?
C13 N5 Pd . . 119.8(3) ?
C17 N5 Pd . . 121.0(3) ?
C23 N7 C19 . . 119.3(4) ?
C23 N7 Pd . . 120.2(3) ?
C19 N7 Pd . . 120.4(3) ?
N1 C1 C2 . . 122.0(4) ?
N1 C1 H1 . . 119.0 ?
C2 C1 H1 . . 119.0 ?
C1 C2 C3 . . 118.8(5) ?
C1 C2 H2 . . 120.6 ?
C3 C2 H2 . . 120.6 ?
C2 C3 C4 . . 119.2(4) ?
C2 C3 C6 . . 120.0(5) ?
C4 C3 C6 . . 120.8(5) ?
C5 C4 C3 . . 119.0(5) ?
C5 C4 H4 . . 120.5 ?
C3 C4 H4 . . 120.5 ?
N1 C5 C4 . . 122.0(5) ?
N1 C5 H5 . . 119.0 ?
C4 C5 H5 . . 119.0 ?
N2 C6 C3 . . 178.1(7) ?
N3 C7 C8 . . 121.9(5) ?
N3 C7 H7 . . 119.0 ?
C8 C7 H7 . . 119.0 ?
C7 C8 C9 . . 118.5(5) ?
C7 C8 H8 . . 120.8 ?
C9 C8 H8 . . 120.8 ?
C10 C9 C8 . . 120.1(4) ?
C10 C9 C12 . . 118.8(5) ?
C8 C9 C12 . . 121.1(4) ?
C9 C10 C11 . . 118.0(5) ?
C9 C10 H10 . . 121.0 ?
C11 C10 H10 . . 121.0 ?
N3 C11 C10 . . 122.4(4) ?
N3 C11 H11 . . 118.8 ?
C10 C11 H11 . . 118.8 ?
N4 C12 C9 . . 179.4(7) ?
N5 C13 C14 . . 122.4(5) ?
N5 C13 H13 . . 118.8 ?
C14 C13 H13 . . 118.8 ?
C13 C14 C15 . . 118.5(5) ?
C13 C14 H14 . . 120.8 ?
C15 C14 H14 . . 120.8 ?
C16 C15 C14 . . 119.4(5) ?
C16 C15 C18 . . 120.5(5) ?
C14 C15 C18 . . 120.1(5) ?
C15 C16 C17 . . 119.2(5) ?
C15 C16 H16 . . 120.4 ?
C17 C16 H16 . . 120.4 ?
N5 C17 C16 . . 121.3(5) ?
N5 C17 H17 . . 119.4 ?
C16 C17 H17 . . 119.4 ?
N6 C18 C15 . . 179.0(6) ?
N7 C19 C20 . . 121.7(4) ?
N7 C19 H19 . . 119.1 ?
C20 C19 H19 . . 119.1 ?
C19 C20 C21 . . 118.6(5) ?
C19 C20 H20 . . 120.7 ?
C21 C20 H20 . . 120.7 ?
C22 C21 C20 . . 119.7(4) ?
C22 C21 C24 . . 121.3(5) ?
C20 C21 C24 . . 119.1(5) ?
C21 C22 C23 . . 118.3(5) ?
C21 C22 H22 . . 120.8 ?
C23 C22 H22 . . 120.8 ?
N7 C23 C22 . . 122.3(5) ?
N7 C23 H23 . . 118.8 ?
C22 C23 H23 . . 118.8 ?
N8 C24 C21 . . 179.4(6) ?
F2 C25 F3 . . 107.5(5) ?
F2 C25 F1 . . 106.5(6) ?
F3 C25 F1 . . 108.1(5) ?
F2 C25 S1 . . 112.5(4) ?
F3 C25 S1 . . 111.7(4) ?
F1 C25 S1 . . 110.2(4) ?
F5 C26 F4 . . 107.6(5) ?
F5 C26 F6 . . 106.6(5) ?
F4 C26 F6 . . 107.5(5) ?
F5 C26 S2 . . 112.4(4) ?
F4 C26 S2 . . 112.2(4) ?
F6 C26 S2 . . 110.3(4) ?

loop_
_geom_bond_atom_site_label_1
_geom_bond_atom_site_label_2
_geom_bond_site_symmetry_2
_geom_bond_distance
_geom_bond_publ_flag
Pd N1 . 2.027(4) y
Pd N3 . 2.031(4) y
Pd N5 . 2.029(4) y
Pd N7 . 2.027(4) y
S1 O3 . 1.430(4) ?
S1 O1 . 1.434(4) ?
S1 O2 . 1.435(4) ?
S1 C25 . 1.808(6) ?
S2 O4 . 1.433(4) ?
S2 O5 . 1.438(4) ?
S2 O6 . 1.439(4) ?
S2 C26 . 1.815(6) ?
F1 C25 . 1.338(8) ?
F2 C25 . 1.313(7) ?
F3 C25 . 1.325(7) ?
F4 C26 . 1.325(7) ?
F5 C26 . 1.304(7) ?
F6 C26 . 1.335(7) ?
N1 C5 . 1.344(6) ?
N1 C1 . 1.345(6) ?
N2 C6 . 1.137(7) ?
N3 C11 . 1.327(6) ?
N3 C7 . 1.346(6) ?
N4 C12 . 1.135(7) ?
N5 C13 . 1.343(6) ?
N5 C17 . 1.347(6) ?
N6 C18 . 1.146(7) ?
N7 C23 . 1.330(6) ?
N7 C19 . 1.342(6) ?
N8 C24 . 1.140(6) ?
C1 C2 . 1.379(6) ?
C1 H1 . 0.9500 ?
C2 C3 . 1.380(7) ?
C2 H2 . 0.9500 ?
C3 C4 . 1.388(7) ?
C3 C6 . 1.437(7) ?
C4 C5 . 1.373(7) ?
C4 H4 . 0.9500 ?
C5 H5 . 0.9500 ?
C7 C8 . 1.377(7) ?
C7 H7 . 0.9500 ?
C8 C9 . 1.383(7) ?
C8 H8 . 0.9500 ?
C9 C10 . 1.372(7) ?
C9 C12 . 1.465(7) ?
C10 C11 . 1.392(6) ?
C10 H10 . 0.9500 ?
C11 H11 . 0.9500 ?
C13 C14 . 1.366(7) ?
C13 H13 . 0.9500 ?
C14 C15 . 1.393(7) ?
C14 H14 . 0.9500 ?
C15 C16 . 1.377(7) ?
C15 C18 . 1.439(7) ?
C16 C17 . 1.379(7) ?
C16 H16 . 0.9500 ?
C17 H17 . 0.9500 ?
C19 C20 . 1.373(7) ?
C19 H19 . 0.9500 ?
C20 C21 . 1.385(7) ?
C20 H20 . 0.9500 ?
C21 C22 . 1.376(7) ?
C21 C24 . 1.447(7) ?
C22 C23 . 1.377(7) ?
C22 H22 . 0.9500 ?
C23 H23 . 0.9500 ?

loop_
_geom_hbond_atom_site_label_D
_geom_hbond_atom_site_label_H
_geom_hbond_atom_site_label_A
_geom_hbond_site_symmetry_A
_geom_hbond_distance_DH
_geom_hbond_distance_HA
_geom_hbond_distance_DA
_geom_hbond_angle_DHA
C4 H4 N8 2_656 0.95 2.56 3.489(8) 166
C5 H5 O2 1_555 0.95 2.44 3.159(6) 132
C7 H7 O5 1_545 0.95 2.52 3.202(6) 129
C8 H8 N6 2_546 0.95 2.53 3.441(8) 160
C13 H13 O5 1_545 0.95 2.33 3.134(7) 141
C16 H16 N6 3_566 0.95 2.61 3.403(8) 142
C22 H22 O3 2_646 0.95 2.52 3.170(7) 126
C23 H23 O2 1_555 0.95 2.34 3.163(7) 145

loop_
_geom_torsion_atom_site_label_1
_geom_torsion_atom_site_label_2
_geom_torsion_atom_site_label_3
_geom_torsion_atom_site_label_4
_geom_torsion_site_symmetry_1
_geom_torsion_site_symmetry_2
_geom_torsion_site_symmetry_3
_geom_torsion_site_symmetry_4
_geom_torsion
_geom_torsion_publ_flag
N7 Pd N1 C5 . . . . 105.2(3) ?
N3 Pd N1 C5 . . . . -74.3(3) ?
N7 Pd N1 C1 . . . . -70.1(3) ?
N3 Pd N1 C1 . . . . 110.4(3) ?
N1 Pd N3 C11 . . . . 115.5(4) ?
N5 Pd N3 C11 . . . . -65.6(4) ?
N1 Pd N3 C7 . . . . -67.5(3) ?
N5 Pd N3 C7 . . . . 111.5(3) ?
N7 Pd N5 C13 . . . . 81.3(3) ?
N3 Pd N5 C13 . . . . -99.2(3) ?
N7 Pd N5 C17 . . . . -100.3(4) ?
N3 Pd N5 C17 . . . . 79.2(4) ?
N1 Pd N7 C23 . . . . -88.8(4) ?
N5 Pd N7 C23 . . . . 92.3(4) ?
N1 Pd N7 C19 . . . . 87.7(4) ?
N5 Pd N7 C19 . . . . -91.3(4) ?
C5 N1 C1 C2 . . . . -1.2(7) ?
Pd N1 C1 C2 . . . . 174.3(3) ?
N1 C1 C2 C3 . . . . -0.5(7) ?
C1 C2 C3 C4 . . . . 1.6(7) ?
C1 C2 C3 C6 . . . . -177.7(5) ?
C2 C3 C4 C5 . . . . -1.1(7) ?
C6 C3 C4 C5 . . . . 178.2(4) ?
C1 N1 C5 C4 . . . . 1.7(7) ?
Pd N1 C5 C4 . . . . -173.6(3) ?
C3 C4 C5 N1 . . . . -0.6(7) ?
C11 N3 C7 C8 . . . . 0.7(7) ?
Pd N3 C7 C8 . . . . -176.3(4) ?
N3 C7 C8 C9 . . . . 0.2(7) ?
C7 C8 C9 C10 . . . . -0.9(7) ?
C7 C8 C9 C12 . . . . 177.8(5) ?
C8 C9 C10 C11 . . . . 0.6(7) ?
C12 C9 C10 C11 . . . . -178.0(4) ?
C7 N3 C11 C10 . . . . -1.0(7) ?
Pd N3 C11 C10 . . . . 176.1(3) ?
C9 C10 C11 N3 . . . . 0.3(7) ?
C17 N5 C13 C14 . . . . -0.2(7) ?
Pd N5 C13 C14 . . . . 178.3(4) ?
N5 C13 C14 C15 . . . . -0.7(7) ?
C13 C14 C15 C16 . . . . 0.9(7) ?
C13 C14 C15 C18 . . . . -179.2(5) ?
C14 C15 C16 C17 . . . . -0.2(7) ?
C18 C15 C16 C17 . . . . 179.9(5) ?
C13 N5 C17 C16 . . . . 0.9(7) ?
Pd N5 C17 C16 . . . . -177.5(4) ?
C15 C16 C17 N5 . . . . -0.7(8) ?
C23 N7 C19 C20 . . . . 0.1(7) ?
Pd N7 C19 C20 . . . . -176.4(4) ?
N7 C19 C20 C21 . . . . 0.0(7) ?
C19 C20 C21 C22 . . . . -0.4(7) ?
C19 C20 C21 C24 . . . . 178.8(5) ?
C20 C21 C22 C23 . . . . 0.7(7) ?
C24 C21 C22 C23 . . . . -178.5(5) ?
C19 N7 C23 C22 . . . . 0.2(7) ?
Pd N7 C23 C22 . . . . 176.7(4) ?
C21 C22 C23 N7 . . . . -0.6(8) ?
O3 S1 C25 F2 . . . . -62.4(6) ?
O1 S1 C25 F2 . . . . 59.2(6) ?
O2 S1 C25 F2 . . . . 177.3(5) ?
O3 S1 C25 F3 . . . . 58.7(5) ?
O1 S1 C25 F3 . . . . -179.7(4) ?
O2 S1 C25 F3 . . . . -61.6(5) ?
O3 S1 C25 F1 . . . . 178.8(4) ?
O1 S1 C25 F1 . . . . -59.5(5) ?
O2 S1 C25 F1 . . . . 58.5(5) ?
O4 S2 C26 F5 . . . . -65.3(5) ?
O5 S2 C26 F5 . . . . 174.8(5) ?
O6 S2 C26 F5 . . . . 56.3(5) ?
O4 S2 C26 F4 . . . . 56.1(5) ?
O5 S2 C26 F4 . . . . -63.8(5) ?
O6 S2 C26 F4 . . . . 177.7(4) ?
O4 S2 C26 F6 . . . . 175.9(4) ?
O5 S2 C26 F6 . . . . 56.0(5) ?
O6 S2 C26 F6 . . . . -62.5(5) ?
